data_7207247
loop_
_publ_author_name
'Berger, Ricarda'
'Hauser, J\"urg'
'Labat, Ga\"el'
'Weber, Edwin'
'Hulliger, J\"urg'

_publ_section_title
;
 New symmetrically substituted 1,3,5-triazines as host compounds for
 channel-type inclusion formation
;
_journal_issue 3
_journal_name_full CrystEngComm
_journal_page_first 768
_journal_paper_doi 10.1039/c2ce06034e
_journal_volume 14
_journal_year 2012
_chemical_formula_moiety '0.72(C8 H10), C39 H24 Br3 N3'
_chemical_formula_sum 'C44.77 H31.21 Br3 N3'
_chemical_formula_weight 850.85
_chemical_name_systematic
;
?
;
_space_group_IT_number 15
_symmetry_cell_setting monoclinic
_symmetry_space_group_name_Hall '-I 2ya'
_symmetry_space_group_name_H-M 'I 1 2/a 1'
_atom_sites_solution_hydrogens geom
_atom_sites_solution_primary direct
_atom_sites_solution_secondary difmap
_audit_creation_method SHELXL-97
_cell_angle_alpha 90.00
_cell_angle_beta 103.6149(15)
_cell_angle_gamma 90.00
_cell_formula_units_Z 8
_cell_length_a 39.9115(7)
_cell_length_b 3.86753(7)
_cell_length_c 46.7250(7)
_cell_measurement_reflns_used 23023
_cell_measurement_temperature 173(2)
_cell_measurement_theta_max 28.1681
_cell_measurement_theta_min 1.496
_cell_volume 7009.8(2)
_computing_cell_refinement
;
CrysAlisPro, Agilent Technologies,
Version 1.171.35.10 (release 06-04-2011 CrysAlis171 .NET)
(compiled Apr 6 2011,09:17:13)
;
_computing_data_collection
;
CrysAlisPro, Agilent Technologies,
Version 1.171.35.10 (release 06-04-2011 CrysAlis171 .NET)
(compiled Apr 6 2011,09:17:13)
;
_computing_data_reduction
;
CrysAlisPro, Agilent Technologies,
Version 1.171.35.10 (release 06-04-2011 CrysAlis171 .NET)
(compiled Apr 6 2011,09:17:13)
;
_computing_structure_refinement 'SHELXL-97 (Sheldrick, 2008)'
_diffrn_ambient_temperature 173(2)
_diffrn_detector_area_resol_mean 16.0965
_diffrn_measured_fraction_theta_full 1.000
_diffrn_measured_fraction_theta_max 0.925
_diffrn_measurement_device_type 'SuperNova, Single source at offset), Eos'
_diffrn_measurement_method '\w scans'
_diffrn_radiation_monochromator mirror
_diffrn_radiation_source 'SuperNova (Mo) X-ray Source'
_diffrn_radiation_type MoK\a
_diffrn_radiation_wavelength 0.71073
_diffrn_reflns_av_R_equivalents 0.0320
_diffrn_reflns_av_sigmaI/netI 0.0214
_diffrn_reflns_limit_h_max 50
_diffrn_reflns_limit_h_min -50
_diffrn_reflns_limit_k_max 4
_diffrn_reflns_limit_k_min -5
_diffrn_reflns_limit_l_max 60
_diffrn_reflns_limit_l_min -60
_diffrn_reflns_number 54702
_diffrn_reflns_theta_full 26.00
_diffrn_reflns_theta_max 28.23
_diffrn_reflns_theta_min 1.53
_exptl_absorpt_coefficient_mu 3.491
_exptl_absorpt_correction_T_max 1
_exptl_absorpt_correction_T_min 0.77446
_exptl_absorpt_correction_type multi-scan
_exptl_absorpt_process_details
;
CrysAlisPro, Agilent Technologies,
Version 1.171.35.10 (release 06-04-2011 CrysAlis171 .NET)
(compiled Apr 6 2011,09:17:13)
Empirical absorption correction using spherical harmonics,
implemented in SCALE3 ABSPACK scaling algorithm.
;
_exptl_crystal_density_diffrn 1.612
_exptl_crystal_density_method 'not measured'
_exptl_crystal_F_000 3406.3
_exptl_crystal_size_max 0.4557
_exptl_crystal_size_mid 0.2339
_exptl_crystal_size_min 0.0656
_refine_diff_density_max 1.274
_refine_diff_density_min -2.114
_refine_diff_density_rms 0.227
_refine_ls_extinction_method none
_refine_ls_goodness_of_fit_ref 1.034
_refine_ls_hydrogen_treatment constr
_refine_ls_matrix_type full
_refine_ls_number_parameters 469
_refine_ls_number_reflns 7995
_refine_ls_number_restraints 21
_refine_ls_restrained_S_all 1.034
_refine_ls_R_factor_all 0.0886
_refine_ls_R_factor_gt 0.0805
_refine_ls_shift/su_max 0.001
_refine_ls_shift/su_mean 0.000
_refine_ls_structure_factor_coef Fsqd
_refine_ls_weighting_details 'calc w=1/[\s^2^(Fo^2^)+(0.1718P)^2^+77.6010P] where P=(Fo^2^+2Fc^2^)/3'
_refine_ls_weighting_scheme calc
_refine_ls_wR_factor_gt 0.2533
_refine_ls_wR_factor_ref 0.2623
_reflns_number_gt 6956
_reflns_number_total 7995
_reflns_threshold_expression >2\s(I)
_cod_data_source_file c2ce06034e.txt
_cod_data_source_block 11hu008c2
_cod_original_cell_volume 7009.7(2)
_cod_original_sg_symbol_H-M 'I 2/a'
_cod_database_code 7207247

loop_
_symmetry_equiv_pos_as_xyz
'x, y, z'
'-x+1/2, y, -z'
'x+1/2, y+1/2, z+1/2'
'-x+1, y+1/2, -z+1/2'
'-x, -y, -z'
'x-1/2, -y, z'
'-x+1/2, -y+1/2, -z+1/2'
'x, -y+1/2, z+1/2'

loop_
_atom_site_label
_atom_site_type_symbol
_atom_site_fract_x
_atom_site_fract_y
_atom_site_fract_z
_atom_site_U_iso_or_equiv
_atom_site_adp_type
_atom_site_occupancy
_atom_site_symmetry_multiplicity
_atom_site_calc_flag
_atom_site_refinement_flags
_atom_site_disorder_assembly
_atom_site_disorder_group
C1 C 0.87068(11) 0.2223(11) 0.36577(9) 0.0122(8) Uani 1 1 d . . .
N1 N 0.89792(9) 0.1221(10) 0.38695(8) 0.0125(7) Uani 1 1 d . . .
C2 C 0.92871(10) 0.1877(11) 0.38163(8) 0.0103(7) Uani 1 1 d . . .
N2 N 0.93357(9) 0.3401(10) 0.35698(7) 0.0119(7) Uani 1 1 d . . .
C3 C 0.90477(10) 0.4181(11) 0.33681(8) 0.0103(7) Uani 1 1 d . . .
N3 N 0.87262(9) 0.3659(10) 0.33999(8) 0.0127(7) Uani 1 1 d . . .
C4 C 0.83607(11) 0.1661(11) 0.37085(9) 0.0131(8) Uani 1 1 d . . .
C5 C 0.80659(11) 0.2519(12) 0.34912(9) 0.0160(9) Uani 1 1 d . . .
H5 H 0.8088 0.3459 0.3309 0.019 Uiso 1 1 calc R . .
C6 C 0.77415(11) 0.1995(13) 0.35422(10) 0.0172(9) Uani 1 1 d . . .
H6 H 0.7544 0.2555 0.3392 0.021 Uiso 1 1 calc R . .
C7 C 0.76981(10) 0.0668(12) 0.38083(9) 0.0138(8) Uani 1 1 d . . .
C8 C 0.79940(11) -0.0154(13) 0.40246(9) 0.0180(9) Uani 1 1 d . . .
H8 H 0.7971 -0.1060 0.4208 0.022 Uiso 1 1 calc R . .
C9 C 0.83188(11) 0.0329(13) 0.39760(9) 0.0161(8) Uani 1 1 d . . .
H9 H 0.8516 -0.0251 0.4126 0.019 Uiso 1 1 calc R . .
C10 C 0.73495(11) 0.0076(12) 0.38603(9) 0.0143(8) Uani 1 1 d . . .
C11 C 0.70833(12) -0.1189(14) 0.36358(10) 0.0205(9) Uani 1 1 d . . .
H11 H 0.7125 -0.1583 0.3447 0.025 Uiso 1 1 calc R . .
C12 C 0.67586(12) -0.1888(14) 0.36812(12) 0.0237(10) Uani 1 1 d . . .
H12 H 0.6580 -0.2766 0.3527 0.028 Uiso 1 1 calc R . .
C13 C 0.67025(12) -0.1264(13) 0.39597(12) 0.0219(10) Uani 1 1 d . . .
C14 C 0.69593(12) 0.0031(15) 0.41858(11) 0.0262(10) Uani 1 1 d . . .
H14 H 0.6916 0.0455 0.4374 0.031 Uiso 1 1 calc R . .
C15 C 0.72814(12) 0.0703(14) 0.41348(10) 0.0219(10) Uani 1 1 d . . .
H15 H 0.7458 0.1605 0.4289 0.026 Uiso 1 1 calc R . .
Br1 Br 0.627258(19) -0.2306(2) 0.40224(2) 0.0551(3) Uani 1 1 d . . .
C16 C 0.95999(10) 0.0832(11) 0.40363(8) 0.0105(7) Uani 1 1 d . . .
C17 C 0.95800(11) -0.0937(11) 0.42931(9) 0.0127(8) Uani 1 1 d . . .
H17 H 0.9361 -0.1478 0.4329 0.015 Uiso 1 1 calc R . .
C18 C 0.98781(12) -0.1903(11) 0.44959(9) 0.0142(8) Uani 1 1 d . . .
H18 H 0.9860 -0.3123 0.4668 0.017 Uiso 1 1 calc R . .
C19 C 1.02052(10) -0.1117(11) 0.44521(8) 0.0111(7) Uani 1 1 d . . .
C20 C 1.02217(11) 0.0665(11) 0.41938(8) 0.0125(8) Uani 1 1 d . . .
H20 H 1.0440 0.1225 0.4159 0.015 Uiso 1 1 calc R . .
C21 C 0.99239(11) 0.1623(11) 0.39886(8) 0.0120(8) Uani 1 1 d . . .
H21 H 0.9941 0.2821 0.3815 0.014 Uiso 1 1 calc R . .
C22 C 1.05254(11) -0.2174(11) 0.46652(9) 0.0138(8) Uani 1 1 d . . .
C23 C 1.05409(13) -0.2291(13) 0.49679(10) 0.0202(9) Uani 1 1 d . . .
H23 H 1.0343 -0.1665 0.5036 0.024 Uiso 1 1 calc R . .
C24 C 1.08375(15) -0.3298(14) 0.51694(11) 0.0269(11) Uani 1 1 d . . .
H24 H 1.0846 -0.3353 0.5374 0.032 Uiso 1 1 calc R . .
C25 C 1.11218(13) -0.4223(13) 0.50639(11) 0.0264(11) Uani 1 1 d . . .
C26 C 1.11187(13) -0.4112(14) 0.47693(12) 0.0263(11) Uani 1 1 d . . .
H26 H 1.1318 -0.4728 0.4703 0.032 Uiso 1 1 calc R . .
C27 C 1.08187(12) -0.3083(13) 0.45698(10) 0.0193(9) Uani 1 1 d . . .
H27 H 1.0814 -0.2999 0.4366 0.023 Uiso 1 1 calc R . .
Br2 Br 1.15209(3) -0.5602(3) 0.53245(2) 0.0782(4) Uani 1 1 d . . .
C28 C 0.90938(10) 0.5650(11) 0.30877(8) 0.0104(7) Uani 1 1 d . . .
C29 C 0.94157(11) 0.6970(11) 0.30721(9) 0.0121(8) Uani 1 1 d . . .
H29 H 0.9597 0.7100 0.3245 0.014 Uiso 1 1 calc R . .
C30 C 0.94694(11) 0.8084(11) 0.28051(9) 0.0131(8) Uani 1 1 d . . .
H30 H 0.9687 0.9024 0.2797 0.016 Uiso 1 1 calc R . .
C31 C 0.92092(11) 0.7851(11) 0.25460(9) 0.0111(8) Uani 1 1 d . . .
C32 C 0.88867(11) 0.6614(12) 0.25650(9) 0.0138(8) Uani 1 1 d . . .
H32 H 0.8705 0.6500 0.2392 0.017 Uiso 1 1 calc R . .
C33 C 0.88278(10) 0.5543(12) 0.28339(9) 0.0135(8) Uani 1 1 d . . .
H33 H 0.8606 0.4739 0.2844 0.016 Uiso 1 1 calc R . .
C34 C 0.92808(10) 0.8838(11) 0.22588(8) 0.0103(7) Uani 1 1 d . . .
C35 C 0.96053(11) 0.8161(11) 0.22059(9) 0.0128(8) Uani 1 1 d . . .
H35 H 0.9778 0.7084 0.2354 0.015 Uiso 1 1 calc R . .
C36 C 0.96776(11) 0.9048(11) 0.19388(9) 0.0133(8) Uani 1 1 d . . .
H36 H 0.9896 0.8527 0.1902 0.016 Uiso 1 1 calc R . .
C37 C 0.94305(10) 1.0687(11) 0.17274(8) 0.0116(8) Uani 1 1 d . . .
C38 C 0.91038(11) 1.1382(12) 0.17705(9) 0.0136(8) Uani 1 1 d . . .
H38 H 0.8934 1.2485 0.1622 0.016 Uiso 1 1 calc R . .
C39 C 0.90334(11) 1.0416(11) 0.20372(9) 0.0135(8) Uani 1 1 d . . .
H39 H 0.8811 1.0846 0.2069 0.016 Uiso 1 1 calc R . .
Br3 Br 0.954194(16) 1.20844(17) 0.138283(12) 0.0346(2) Uani 1 1 d . . .
C40 C 0.77520(14) -0.1086(15) 0.23670(12) 0.0301(11) Uani 1 1 d . . .
C41 C 0.75627(15) -0.2713(15) 0.28022(12) 0.0307(12) Uani 1 1 d . . .
H41 H 0.7608 -0.2848 0.3011 0.037 Uiso 1 1 calc R . .
C42 C 0.78099(15) -0.1333(16) 0.26720(12) 0.0317(12) Uani 1 1 d . . .
H42 H 0.8022 -0.0542 0.2792 0.038 Uiso 1 1 calc R . .
C43 C 0.80206(16) 0.0443(17) 0.22240(14) 0.0372(13) Uani 1 1 d . . .
H43A H 0.7906 0.1534 0.2037 0.056 Uiso 1 1 calc R . .
H43B H 0.8174 -0.1393 0.2187 0.056 Uiso 1 1 calc R . .
H43C H 0.8155 0.2179 0.2355 0.056 Uiso 1 1 calc R . .
C51 C 0.7550(8) 0.187(6) 0.4994(9) 0.065(4) Uiso 0.221(5) 1 d PD A -1
C52 C 0.7798(8) 0.424(5) 0.4965(8) 0.065(4) Uiso 0.221(5) 1 d PD A -1
H52 H 0.8012 0.3359 0.4941 0.078 Uiso 0.221(5) 1 calc PR A -1
C53 C 0.7761(9) 0.779(6) 0.4966(9) 0.065(4) Uiso 0.221(5) 1 d PD A -1
H53 H 0.7946 0.9216 0.4943 0.078 Uiso 0.221(5) 1 calc PR A -1
C54 C 0.7459(9) 0.932(6) 0.5001(14) 0.065(4) Uiso 0.221(5) 1 d PD A -1
C55 C 0.7601(10) -0.197(6) 0.4987(10) 0.065(4) Uiso 0.221(5) 1 d PD A -1
H55A H 0.7391 -0.3151 0.5008 0.098 Uiso 0.221(5) 1 calc PR A -1
H55B H 0.7794 -0.2651 0.5150 0.098 Uiso 0.221(5) 1 calc PR A -1
H55C H 0.7653 -0.2630 0.4800 0.098 Uiso 0.221(5) 1 calc PR A -1
C56 C 0.7410(10) 1.318(6) 0.4998(10) 0.065(4) Uiso 0.221(5) 1 d PD A -1
H56A H 0.7179 1.3723 0.5023 0.098 Uiso 0.221(5) 1 calc PR A -1
H56B H 0.7437 1.4112 0.4809 0.098 Uiso 0.221(5) 1 calc PR A -1
H56C H 0.7584 1.4216 0.5159 0.098 Uiso 0.221(5) 1 calc PR A -1
C57 C 0.7249(9) 0.342(6) 0.5027(10) 0.065(4) Uiso 0.221(5) 1 d PD A -1
H57 H 0.7063 0.1984 0.5048 0.078 Uiso 0.221(5) 1 calc PR A -1
C58 C 0.7209(9) 0.697(6) 0.5031(10) 0.065(4) Uiso 0.221(5) 1 d PD A -1
H58 H 0.6995 0.7847 0.5056 0.078 Uiso 0.221(5) 1 calc PR A -1

loop_
_atom_site_aniso_label
_atom_site_aniso_U_11
_atom_site_aniso_U_22
_atom_site_aniso_U_33
_atom_site_aniso_U_23
_atom_site_aniso_U_13
_atom_site_aniso_U_12
C1 0.0142(19) 0.0134(19) 0.0104(17) 0.0002(14) 0.0058(15) 0.0015(15)
N1 0.0105(16) 0.0157(17) 0.0126(15) 0.0018(13) 0.0055(12) 0.0005(13)
C2 0.0129(18) 0.0101(18) 0.0094(16) -0.0008(14) 0.0054(14) 0.0020(14)
N2 0.0118(16) 0.0160(17) 0.0090(15) 0.0011(13) 0.0046(12) 0.0005(13)
C3 0.0135(18) 0.0094(18) 0.0095(16) 0.0001(14) 0.0054(14) 0.0008(14)
N3 0.0125(16) 0.0155(17) 0.0121(15) 0.0029(13) 0.0069(12) 0.0009(13)
C4 0.0123(19) 0.015(2) 0.0132(18) 0.0013(15) 0.0050(15) 0.0013(15)
C5 0.014(2) 0.023(2) 0.0111(18) 0.0079(16) 0.0032(15) 0.0023(16)
C6 0.0112(19) 0.025(2) 0.0145(19) 0.0056(17) 0.0018(15) 0.0026(16)
C7 0.0105(18) 0.017(2) 0.0142(18) 0.0013(15) 0.0026(15) 0.0018(15)
C8 0.0142(19) 0.028(2) 0.0118(18) 0.0082(17) 0.0035(15) 0.0017(17)
C9 0.0091(18) 0.028(2) 0.0113(17) 0.0064(17) 0.0019(14) -0.0001(16)
C10 0.0125(19) 0.016(2) 0.0150(18) 0.0030(16) 0.0037(15) 0.0001(16)
C11 0.014(2) 0.027(2) 0.021(2) -0.0006(19) 0.0039(17) -0.0031(18)
C12 0.013(2) 0.024(2) 0.033(3) 0.001(2) 0.0033(18) -0.0047(18)
C13 0.0126(19) 0.021(2) 0.035(3) 0.008(2) 0.0131(18) 0.0010(17)
C14 0.018(2) 0.037(3) 0.028(2) 0.003(2) 0.0137(19) 0.000(2)
C15 0.017(2) 0.032(3) 0.017(2) -0.0005(19) 0.0066(16) -0.0007(19)
Br1 0.0338(4) 0.0573(5) 0.0803(6) 0.0099(4) 0.0256(4) -0.0027(3)
C16 0.0115(18) 0.0126(19) 0.0084(16) 0.0004(14) 0.0047(14) 0.0024(15)
C17 0.0153(19) 0.014(2) 0.0110(17) 0.0012(15) 0.0083(15) 0.0012(15)
C18 0.019(2) 0.015(2) 0.0106(17) 0.0031(15) 0.0081(15) 0.0014(16)
C19 0.0151(19) 0.0092(18) 0.0098(17) -0.0018(14) 0.0045(14) 0.0021(15)
C20 0.0137(18) 0.017(2) 0.0086(16) -0.0004(15) 0.0052(14) -0.0003(15)
C21 0.0138(19) 0.015(2) 0.0079(16) 0.0003(14) 0.0051(14) 0.0005(15)
C22 0.019(2) 0.0104(19) 0.0102(18) -0.0006(14) 0.0001(15) 0.0005(15)
C23 0.027(2) 0.020(2) 0.0113(19) 0.0000(16) -0.0002(17) 0.0021(18)
C24 0.039(3) 0.022(2) 0.014(2) 0.0053(18) -0.0060(19) 0.001(2)
C25 0.024(2) 0.018(2) 0.026(2) 0.0026(19) -0.0167(19) 0.0023(19)
C26 0.018(2) 0.024(3) 0.032(3) -0.003(2) -0.0038(19) 0.0042(19)
C27 0.017(2) 0.021(2) 0.018(2) -0.0009(17) 0.0006(17) 0.0038(17)
Br2 0.0835(7) 0.0553(6) 0.0686(6) 0.0086(4) -0.0368(5) 0.0096(5)
C28 0.0121(18) 0.0113(19) 0.0094(16) 0.0012(14) 0.0057(14) 0.0006(14)
C29 0.0142(19) 0.015(2) 0.0080(17) 0.0003(14) 0.0040(14) -0.0018(15)
C30 0.0131(18) 0.016(2) 0.0108(18) 0.0004(15) 0.0050(15) -0.0040(15)
C31 0.0121(18) 0.0126(19) 0.0101(17) 0.0011(14) 0.0057(14) 0.0013(14)
C32 0.0117(18) 0.020(2) 0.0100(17) 0.0023(15) 0.0034(14) -0.0002(16)
C33 0.0108(18) 0.020(2) 0.0113(17) 0.0018(15) 0.0057(14) -0.0007(15)
C34 0.0127(18) 0.0102(18) 0.0088(16) 0.0003(14) 0.0045(14) -0.0015(15)
C35 0.0122(18) 0.014(2) 0.0125(18) 0.0031(15) 0.0038(14) 0.0008(15)
C36 0.0125(18) 0.015(2) 0.0140(18) 0.0017(15) 0.0064(15) 0.0008(15)
C37 0.0145(18) 0.0131(19) 0.0107(17) 0.0020(14) 0.0098(14) -0.0024(15)
C38 0.0142(19) 0.016(2) 0.0107(17) 0.0043(15) 0.0039(14) 0.0030(16)
C39 0.0142(18) 0.016(2) 0.0114(17) 0.0025(15) 0.0046(14) 0.0028(16)
Br3 0.0424(4) 0.0368(4) 0.0283(3) 0.0047(2) 0.0159(2) 0.0017(2)
C40 0.029(3) 0.026(3) 0.031(3) -0.001(2) -0.001(2) 0.007(2)
C41 0.030(3) 0.033(3) 0.024(2) -0.001(2) -0.005(2) 0.007(2)
C42 0.029(3) 0.029(3) 0.030(3) -0.004(2) -0.007(2) 0.004(2)
C43 0.033(3) 0.034(3) 0.041(3) 0.003(3) 0.002(2) 0.004(2)

loop_
_atom_type_symbol
_atom_type_description
_atom_type_scat_dispersion_real
_atom_type_scat_dispersion_imag
_atom_type_scat_source
C C 0.0033 0.0016 'International Tables Vol C Tables 4.2.6.8 and 6.1.1.4'
H H 0.0000 0.0000 'International Tables Vol C Tables 4.2.6.8 and 6.1.1.4'
N N 0.0061 0.0033 'International Tables Vol C Tables 4.2.6.8 and 6.1.1.4'
Br Br -0.2901 2.4595 'International Tables Vol C Tables 4.2.6.8 and 6.1.1.4'

loop_
_geom_angle_atom_site_label_1
_geom_angle_atom_site_label_2
_geom_angle_atom_site_label_3
_geom_angle
_geom_angle_site_symmetry_1
_geom_angle_site_symmetry_3
N1 C1 N3 124.9(4) . .
N1 C1 C4 117.8(4) . .
N3 C1 C4 117.3(4) . .
C2 N1 C1 115.4(4) . .
N1 C2 N2 124.5(4) . .
N1 C2 C16 118.9(4) . .
N2 C2 C16 116.6(4) . .
C3 N2 C2 115.3(3) . .
N2 C3 N3 125.0(4) . .
N2 C3 C28 116.4(3) . .
N3 C3 C28 118.5(3) . .
C3 N3 C1 114.8(4) . .
C9 C4 C5 118.6(4) . .
C9 C4 C1 120.9(4) . .
C5 C4 C1 120.5(4) . .
C6 C5 C4 120.0(4) . .
C6 C5 H5 120.0 . .
C4 C5 H5 120.0 . .
C5 C6 C7 121.7(4) . .
C5 C6 H6 119.2 . .
C7 C6 H6 119.2 . .
C6 C7 C8 117.9(4) . .
C6 C7 C10 121.4(4) . .
C8 C7 C10 120.7(4) . .
C9 C8 C7 121.1(4) . .
C9 C8 H8 119.4 . .
C7 C8 H8 119.4 . .
C8 C9 C4 120.8(4) . .
C8 C9 H9 119.6 . .
C4 C9 H9 119.6 . .
C15 C10 C11 118.3(4) . .
C15 C10 C7 121.1(4) . .
C11 C10 C7 120.6(4) . .
C12 C11 C10 121.8(4) . .
C12 C11 H11 119.1 . .
C10 C11 H11 119.1 . .
C11 C12 C13 118.1(4) . .
C11 C12 H12 121.0 . .
C13 C12 H12 121.0 . .
C14 C13 C12 121.6(4) . .
C14 C13 Br1 120.4(4) . .
C12 C13 Br1 118.0(4) . .
C13 C14 C15 119.2(5) . .
C13 C14 H14 120.4 . .
C15 C14 H14 120.4 . .
C14 C15 C10 121.0(5) . .
C14 C15 H15 119.5 . .
C10 C15 H15 119.5 . .
C21 C16 C17 119.0(4) . .
C21 C16 C2 119.5(4) . .
C17 C16 C2 121.5(4) . .
C18 C17 C16 120.3(4) . .
C18 C17 H17 119.8 . .
C16 C17 H17 119.8 . .
C17 C18 C19 121.4(4) . .
C17 C18 H18 119.3 . .
C19 C18 H18 119.3 . .
C18 C19 C20 117.7(4) . .
C18 C19 C22 121.9(4) . .
C20 C19 C22 120.4(4) . .
C21 C20 C19 121.2(4) . .
C21 C20 H20 119.4 . .
C19 C20 H20 119.4 . .
C20 C21 C16 120.3(4) . .
C20 C21 H21 119.8 . .
C16 C21 H21 119.8 . .
C27 C22 C23 118.3(4) . .
C27 C22 C19 120.8(4) . .
C23 C22 C19 120.9(4) . .
C24 C23 C22 121.5(5) . .
C24 C23 H23 119.2 . .
C22 C23 H23 119.2 . .
C23 C24 C25 118.1(5) . .
C23 C24 H24 120.9 . .
C25 C24 H24 120.9 . .
C26 C25 C24 122.2(4) . .
C26 C25 Br2 118.3(4) . .
C24 C25 Br2 119.5(4) . .
C25 C26 C27 118.9(5) . .
C25 C26 H26 120.5 . .
C27 C26 H26 120.5 . .
C26 C27 C22 120.9(4) . .
C26 C27 H27 119.6 . .
C22 C27 H27 119.5 . .
C33 C28 C29 119.4(4) . .
C33 C28 C3 120.9(4) . .
C29 C28 C3 119.5(4) . .
C30 C29 C28 119.9(4) . .
C30 C29 H29 120.0 . .
C28 C29 H29 120.0 . .
C29 C30 C31 121.2(4) . .
C29 C30 H30 119.4 . .
C31 C30 H30 119.4 . .
C32 C31 C30 118.4(4) . .
C32 C31 C34 121.4(4) . .
C30 C31 C34 120.2(4) . .
C33 C32 C31 120.8(4) . .
C33 C32 H32 119.6 . .
C31 C32 H32 119.6 . .
C28 C33 C32 120.1(4) . .
C28 C33 H33 119.9 . .
C32 C33 H33 119.9 . .
C39 C34 C35 118.3(4) . .
C39 C34 C31 122.1(4) . .
C35 C34 C31 119.6(4) . .
C36 C35 C34 120.6(4) . .
C36 C35 H35 119.7 . .
C34 C35 H35 119.7 . .
C37 C36 C35 119.6(4) . .
C37 C36 H36 120.2 . .
C35 C36 H36 120.2 . .
C36 C37 C38 121.5(4) . .
C36 C37 Br3 118.8(3) . .
C38 C37 Br3 119.7(3) . .
C37 C38 C39 118.1(4) . .
C37 C38 H38 120.9 . .
C39 C38 H38 120.9 . .
C38 C39 C34 121.8(4) . .
C38 C39 H39 119.1 . .
C34 C39 H39 119.1 . .
C42 C40 C41 117.8(6) . 7_645
C42 C40 C43 121.0(5) . .
C41 C40 C43 121.1(5) 7_645 .
C42 C41 C40 121.3(5) . 7_645
C42 C41 H41 119.4 . .
C40 C41 H41 119.4 7_645 .
C41 C42 C40 120.9(5) . .
C41 C42 H42 119.6 . .
C40 C42 H42 119.6 . .
C40 C43 H43A 109.5 . .
C40 C43 H43B 109.5 . .
H43A C43 H43B 109.5 . .
C40 C43 H43C 109.5 . .
H43A C43 H43C 109.5 . .
H43B C43 H43C 109.5 . .
C52 C51 C57 112.8(14) . .
C52 C51 C55 123.4(14) . .
C57 C51 C55 123.8(14) . .
C51 C52 C53 125.3(15) . .
C51 C52 H52 117.3 . .
C53 C52 H52 117.3 . .
C52 C53 C54 121.6(15) . .
C52 C53 H53 119.2 . .
C54 C53 H53 119.2 . .
C58 C54 C53 113.5(14) . .
C58 C54 C56 124.1(14) . .
C53 C54 C56 122.4(14) . .
C51 C55 H55A 109.5 . .
C51 C55 H55B 109.5 . .
H55A C55 H55B 109.5 . .
C51 C55 H55C 109.5 . .
H55A C55 H55C 109.5 . .
H55B C55 H55C 109.5 . .
C54 C56 H56A 109.5 . .
C54 C56 H56B 109.5 . .
H56A C56 H56B 109.5 . .
C54 C56 H56C 109.5 . .
H56A C56 H56C 109.5 . .
H56B C56 H56C 109.5 . .
C51 C57 C58 122.5(15) . .
C51 C57 H57 118.7 . .
C58 C57 H57 118.7 . .
C54 C58 C57 124.2(15) . .
C54 C58 H58 117.9 . .
C57 C58 H58 117.9 . .

loop_
_geom_bond_atom_site_label_1
_geom_bond_atom_site_label_2
_geom_bond_distance
_geom_bond_site_symmetry_2
C1 N1 1.343(5) .
C1 N3 1.345(5) .
C1 C4 1.472(6) .
N1 C2 1.335(5) .
C2 N2 1.348(5) .
C2 C16 1.475(5) .
N2 C3 1.338(5) .
C3 N3 1.341(5) .
C3 C28 1.479(5) .
C4 C9 1.398(6) .
C4 C5 1.401(6) .
C5 C6 1.386(6) .
C5 H5 0.9500 .
C6 C7 1.393(6) .
C6 H6 0.9500 .
C7 C8 1.398(6) .
C7 C10 1.485(6) .
C8 C9 1.380(6) .
C8 H8 0.9500 .
C9 H9 0.9500 .
C10 C15 1.394(6) .
C10 C11 1.394(6) .
C11 C12 1.388(6) .
C11 H11 0.9500 .
C12 C13 1.393(7) .
C12 H12 0.9500 .
C13 C14 1.381(7) .
C13 Br1 1.852(4) .
C14 C15 1.386(6) .
C14 H14 0.9500 .
C15 H15 0.9500 .
C16 C21 1.397(6) .
C16 C17 1.400(5) .
C17 C18 1.386(6) .
C17 H17 0.9500 .
C18 C19 1.402(6) .
C18 H18 0.9500 .
C19 C20 1.405(5) .
C19 C22 1.481(6) .
C20 C21 1.391(6) .
C20 H20 0.9500 .
C21 H21 0.9500 .
C22 C27 1.392(6) .
C22 C23 1.402(6) .
C23 C24 1.384(7) .
C23 H23 0.9500 .
C24 C25 1.386(8) .
C24 H24 0.9500 .
C25 C26 1.374(8) .
C25 Br2 1.842(4) .
C26 C27 1.391(6) .
C26 H26 0.9500 .
C27 H27 0.9500 .
C28 C33 1.394(5) .
C28 C29 1.400(6) .
C29 C30 1.384(5) .
C29 H29 0.9500 .
C30 C31 1.400(6) .
C30 H30 0.9500 .
C31 C32 1.395(6) .
C31 C34 1.486(5) .
C32 C33 1.395(5) .
C32 H32 0.9500 .
C33 H33 0.9500 .
C34 C39 1.392(6) .
C34 C35 1.399(6) .
C35 C36 1.389(6) .
C35 H35 0.9500 .
C36 C37 1.375(6) .
C36 H36 0.9500 .
C37 C38 1.391(6) .
C37 Br3 1.849(4) .
C38 C39 1.391(5) .
C38 H38 0.9500 .
C39 H39 0.9500 .
C40 C42 1.392(8) .
C40 C41 1.397(8) 7_645
C40 C43 1.511(9) .
C41 C42 1.382(9) .
C41 C40 1.397(8) 7_645
C41 H41 0.9500 .
C42 H42 0.9500 .
C43 H43A 0.9800 .
C43 H43B 0.9800 .
C43 H43C 0.9800 .
C51 C52 1.379(10) .
C51 C57 1.382(10) .
C51 C55 1.503(9) .
C52 C53 1.381(9) .
C52 H52 0.9500 .
C53 C54 1.386(10) .
C53 H53 0.9500 .
C54 C58 1.382(10) .
C54 C56 1.504(9) .
C55 H55A 0.9800 .
C55 H55B 0.9800 .
C55 H55C 0.9800 .
C56 H56A 0.9800 .
C56 H56B 0.9800 .
C56 H56C 0.9800 .
C57 C58 1.384(9) .
C57 H57 0.9500 .
C58 H58 0.9500 .

loop_
_geom_torsion_atom_site_label_1
_geom_torsion_atom_site_label_2
_geom_torsion_atom_site_label_3
_geom_torsion_atom_site_label_4
_geom_torsion
_geom_torsion_site_symmetry_1
N3 C1 N1 C2 2.9(6) .
C4 C1 N1 C2 -178.1(4) .
C1 N1 C2 N2 -0.6(6) .
C1 N1 C2 C16 -179.4(4) .
N1 C2 N2 C3 -1.7(6) .
C16 C2 N2 C3 177.1(4) .
C2 N2 C3 N3 2.2(6) .
C2 N2 C3 C28 -176.2(4) .
N2 C3 N3 C1 -0.3(6) .
C28 C3 N3 C1 178.1(4) .
N1 C1 N3 C3 -2.4(6) .
C4 C1 N3 C3 178.6(4) .
N1 C1 C4 C9 3.9(6) .
N3 C1 C4 C9 -177.1(4) .
N1 C1 C4 C5 -177.4(4) .
N3 C1 C4 C5 1.7(6) .
C9 C4 C5 C6 -0.9(7) .
C1 C4 C5 C6 -179.7(4) .
C4 C5 C6 C7 0.9(7) .
C5 C6 C7 C8 -0.4(7) .
C5 C6 C7 C10 -179.3(4) .
C6 C7 C8 C9 -0.1(7) .
C10 C7 C8 C9 178.8(4) .
C7 C8 C9 C4 0.1(8) .
C5 C4 C9 C8 0.4(7) .
C1 C4 C9 C8 179.2(4) .
C6 C7 C10 C15 -142.6(5) .
C8 C7 C10 C15 38.6(7) .
C6 C7 C10 C11 38.7(7) .
C8 C7 C10 C11 -140.2(5) .
C15 C10 C11 C12 -1.2(8) .
C7 C10 C11 C12 177.6(5) .
C10 C11 C12 C13 0.5(8) .
C11 C12 C13 C14 0.4(8) .
C11 C12 C13 Br1 -178.4(4) .
C12 C13 C14 C15 -0.4(8) .
Br1 C13 C14 C15 178.3(4) .
C13 C14 C15 C10 -0.3(8) .
C11 C10 C15 C14 1.1(8) .
C7 C10 C15 C14 -177.7(5) .
N1 C2 C16 C21 -177.5(4) .
N2 C2 C16 C21 3.6(6) .
N1 C2 C16 C17 2.4(6) .
N2 C2 C16 C17 -176.5(4) .
C21 C16 C17 C18 -0.4(6) .
C2 C16 C17 C18 179.7(4) .
C16 C17 C18 C19 0.6(7) .
C17 C18 C19 C20 -0.5(6) .
C17 C18 C19 C22 -179.2(4) .
C18 C19 C20 C21 0.1(6) .
C22 C19 C20 C21 178.8(4) .
C19 C20 C21 C16 0.2(6) .
C17 C16 C21 C20 0.0(6) .
C2 C16 C21 C20 179.9(4) .
C18 C19 C22 C27 145.9(5) .
C20 C19 C22 C27 -32.8(6) .
C18 C19 C22 C23 -34.0(6) .
C20 C19 C22 C23 147.3(4) .
C27 C22 C23 C24 -0.4(7) .
C19 C22 C23 C24 179.5(5) .
C22 C23 C24 C25 -0.5(8) .
C23 C24 C25 C26 1.1(8) .
C23 C24 C25 Br2 -179.7(4) .
C24 C25 C26 C27 -0.9(8) .
Br2 C25 C26 C27 179.9(4) .
C25 C26 C27 C22 0.0(8) .
C23 C22 C27 C26 0.6(7) .
C19 C22 C27 C26 -179.3(4) .
N2 C3 C28 C33 159.6(4) .
N3 C3 C28 C33 -19.0(6) .
N2 C3 C28 C29 -16.4(6) .
N3 C3 C28 C29 165.1(4) .
C33 C28 C29 C30 -1.4(6) .
C3 C28 C29 C30 174.6(4) .
C28 C29 C30 C31 -1.4(7) .
C29 C30 C31 C32 3.0(7) .
C29 C30 C31 C34 -175.8(4) .
C30 C31 C32 C33 -1.8(7) .
C34 C31 C32 C33 176.9(4) .
C29 C28 C33 C32 2.5(7) .
C3 C28 C33 C32 -173.4(4) .
C31 C32 C33 C28 -0.9(7) .
C32 C31 C34 C39 36.3(6) .
C30 C31 C34 C39 -145.0(4) .
C32 C31 C34 C35 -143.4(4) .
C30 C31 C34 C35 35.3(6) .
C39 C34 C35 C36 0.0(6) .
C31 C34 C35 C36 179.8(4) .
C34 C35 C36 C37 1.7(7) .
C35 C36 C37 C38 -2.2(7) .
C35 C36 C37 Br3 176.2(3) .
C36 C37 C38 C39 0.9(7) .
Br3 C37 C38 C39 -177.5(3) .
C37 C38 C39 C34 0.8(7) .
C35 C34 C39 C38 -1.3(7) .
C31 C34 C39 C38 179.0(4) .
C40 C41 C42 C40 0.2(10) 7_645
C41 C40 C42 C41 -0.2(9) 7_645
C43 C40 C42 C41 179.6(6) .
C57 C51 C52 C53 0(2) .
C55 C51 C52 C53 179(3) .
C51 C52 C53 C54 0(3) .
C52 C53 C54 C58 0(6) .
C52 C53 C54 C56 -179(3) .
C52 C51 C57 C58 0(4) .
C55 C51 C57 C58 -180(4) .
C53 C54 C58 C57 0(7) .
C56 C54 C58 C57 178(4) .
C51 C57 C58 C54 0(6) .
